data_2232320
loop_
_publ_author_name
'Li, Tuanjie'
'Zhang, Honghong'

_publ_section_title
;
 7-(3-Nitrophenyl)-9,10-dihydro-7<i>H</i>-benzo[<i>h</i>]cyclopenta[<i>b</i>]quinolin-8(11<i>H</i>)-one
;
_journal_coeditor_code HG5109
_journal_issue 11
_journal_name_full 'Acta Crystallographica Section E'
_journal_page_first o3068
_journal_paper_doi 10.1107/S1600536811043546
_journal_volume 67
_journal_year 2011
_chemical_formula_iupac 'C22 H16 N2 O3'
_chemical_formula_moiety 'C22 H16 N2 O3'
_chemical_formula_sum 'C22 H16 N2 O3'
_chemical_formula_weight 356.37
_chemical_name_systematic
;
7-(3-Nitrophenyl)-9,10-dihydro-7<i>H</i>-
benzo[<i>h</i>]cyclopenta[<i>b</i>]quinolin-8(11<i>H</i>)-one
;
_space_group_IT_number 14
_symmetry_cell_setting monoclinic
_symmetry_space_group_name_Hall '-P 2ybc'
_symmetry_space_group_name_H-M 'P 1 21/c 1'
_atom_sites_solution_hydrogens geom
_atom_sites_solution_primary direct
_atom_sites_solution_secondary difmap
_audit_creation_method SHELXL-97
_cell_angle_alpha 90.00
_cell_angle_beta 104.827(5)
_cell_angle_gamma 90.00
_cell_formula_units_Z 4
_cell_length_a 10.2560(10)
_cell_length_b 13.7570(14)
_cell_length_c 11.9830(12)
_cell_measurement_reflns_used 4977
_cell_measurement_temperature 113(2)
_cell_measurement_theta_max 28.00
_cell_measurement_theta_min 1.80
_cell_volume 1634.4(3)
_computing_cell_refinement 'CrystalClearSM Expert (Rigaku/MSC, 2009)'
_computing_data_collection 'CrystalClearSM Expert (Rigaku/MSC, 2009)'
_computing_data_reduction 'CrystalClearSM Expert (Rigaku/MSC, 2009)'
_computing_molecular_graphics 'SHELXTL (Sheldrick, 2008)'
_computing_publication_material 'SHELXTL (Sheldrick, 2008)'
_computing_structure_refinement 'SHELXL97 (Sheldrick, 2008)'
_computing_structure_solution 'SHELXS97 (Sheldrick, 2008)'
_diffrn_ambient_temperature 113(2)
_diffrn_detector_area_resol_mean 14.222
_diffrn_measured_fraction_theta_full 1.000
_diffrn_measured_fraction_theta_max 1.000
_diffrn_measurement_device_type 'Rigaku Saturn724 CCD'
_diffrn_measurement_method \w
_diffrn_radiation_monochromator multilayer
_diffrn_radiation_source 'rotating anode'
_diffrn_radiation_type MoK\a
_diffrn_radiation_wavelength 0.71075
_diffrn_reflns_av_R_equivalents 0.0459
_diffrn_reflns_av_sigmaI/netI 0.0473
_diffrn_reflns_limit_h_max 13
_diffrn_reflns_limit_h_min -13
_diffrn_reflns_limit_k_max 16
_diffrn_reflns_limit_k_min -18
_diffrn_reflns_limit_l_max 15
_diffrn_reflns_limit_l_min -14
_diffrn_reflns_number 16937
_diffrn_reflns_theta_full 27.87
_diffrn_reflns_theta_max 27.87
_diffrn_reflns_theta_min 2.05
_diffrn_standards_decay_% 0
_diffrn_standards_interval_count 0
_diffrn_standards_interval_time 0
_diffrn_standards_number 0
_exptl_absorpt_coefficient_mu 0.098
_exptl_absorpt_correction_T_max 0.9826
_exptl_absorpt_correction_T_min 0.9769
_exptl_absorpt_correction_type multi-scan
_exptl_absorpt_process_details '(CrystalClearSM Expert; Rigaku/MSC, 2009)'
_exptl_crystal_colour colorless
_exptl_crystal_density_diffrn 1.448
_exptl_crystal_density_method 'not measured'
_exptl_crystal_description prism
_exptl_crystal_F_000 744
_exptl_crystal_size_max 0.24
_exptl_crystal_size_mid 0.20
_exptl_crystal_size_min 0.18
_refine_diff_density_max 0.267
_refine_diff_density_min -0.212
_refine_ls_extinction_method none
_refine_ls_goodness_of_fit_ref 1.123
_refine_ls_hydrogen_treatment mixed
_refine_ls_matrix_type full
_refine_ls_number_parameters 248
_refine_ls_number_reflns 3897
_refine_ls_number_restraints 0
_refine_ls_restrained_S_all 1.123
_refine_ls_R_factor_all 0.0718
_refine_ls_R_factor_gt 0.0546
_refine_ls_shift/su_max 0.000
_refine_ls_shift/su_mean 0.000
_refine_ls_structure_factor_coef Fsqd
_refine_ls_weighting_details 'calc w=1/[\s^2^(Fo^2^)+(0.0585P)^2^+0.0399P] where P=(Fo^2^+2Fc^2^)/3'
_refine_ls_weighting_scheme calc
_refine_ls_wR_factor_gt 0.1202
_refine_ls_wR_factor_ref 0.1296
_reflns_number_gt 3094
_reflns_number_total 3897
_reflns_threshold_expression I>2\s(I)
_cod_data_source_file hg5109.cif
_cod_data_source_block I
_cod_original_sg_symbol_H-M 'P 21/c'
_cod_database_code 2232320
_cod_database_fobs_code 2232320

loop_
_symmetry_equiv_pos_as_xyz
'x, y, z'
'-x, y+1/2, -z+1/2'
'-x, -y, -z'
'x, -y-1/2, z-1/2'

loop_
_atom_site_type_symbol
_atom_site_label
_atom_site_fract_x
_atom_site_fract_y
_atom_site_fract_z
_atom_site_U_iso_or_equiv
_atom_site_adp_type
_atom_site_calc_flag
_atom_site_refinement_flags
_atom_site_occupancy
_atom_site_symmetry_multiplicity
O O1 0.49879(12) 0.27956(8) 0.21675(10) 0.0302(3) Uani d . 1 1
O O2 0.22400(14) 0.05360(8) 0.50038(12) 0.0396(3) Uani d . 1 1
O O3 0.05702(14) 0.00451(9) 0.36064(13) 0.0555(5) Uani d . 1 1
N N1 0.40366(13) 0.59115(10) 0.34262(12) 0.0204(3) Uani d . 1 1
N N2 0.14286(15) 0.06518(10) 0.40583(15) 0.0333(4) Uani d . 1 1
C C1 0.32624(14) 0.56590(10) 0.42002(13) 0.0182(3) Uani d . 1 1
C C2 0.30280(15) 0.46920(11) 0.44074(14) 0.0210(3) Uani d . 1 1
C C3 0.36250(15) 0.38501(11) 0.38630(13) 0.0205(3) Uani d . 1 1
H H3 0.4315 0.3524 0.4494 0.025 Uiso calc R 1 1
C C4 0.43418(15) 0.42402(11) 0.30100(14) 0.0209(3) Uani d . 1 1
C C5 0.45220(14) 0.52071(11) 0.28614(13) 0.0192(3) Uani d . 1 1
C C6 0.53292(16) 0.54216(11) 0.20092(14) 0.0237(4) Uani d . 1 1
H H6A 0.6177 0.5766 0.2382 0.028 Uiso calc R 1 1
H H6B 0.4805 0.5820 0.1360 0.028 Uiso calc R 1 1
C C7 0.56175(17) 0.44056(11) 0.15962(15) 0.0249(4) Uani d . 1 1
H H7A 0.5219 0.4336 0.0756 0.030 Uiso calc R 1 1
H H7B 0.6601 0.4290 0.1761 0.030 Uiso calc R 1 1
C C8 0.49657(16) 0.36910(12) 0.22699(14) 0.0232(4) Uani d . 1 1
C C9 0.22432(16) 0.44723(11) 0.51891(14) 0.0261(4) Uani d . 1 1
H H9 0.2063 0.3811 0.5322 0.031 Uiso calc R 1 1
C C10 0.17360(16) 0.51798(11) 0.57591(14) 0.0269(4) Uani d . 1 1
H H10 0.1210 0.5004 0.6275 0.032 Uiso calc R 1 1
C C11 0.19893(15) 0.61746(11) 0.55856(13) 0.0212(3) Uani d . 1 1
C C12 0.27526(14) 0.64231(10) 0.47886(13) 0.0191(3) Uani d . 1 1
C C13 0.29923(16) 0.74235(11) 0.46203(14) 0.0226(4) Uani d . 1 1
H H13 0.3481 0.7607 0.4079 0.027 Uiso calc R 1 1
C C14 0.25244(15) 0.81264(12) 0.52334(14) 0.0251(4) Uani d . 1 1
H H14 0.2696 0.8792 0.5112 0.030 Uiso calc R 1 1
C C15 0.17967(16) 0.78757(12) 0.60362(14) 0.0251(4) Uani d . 1 1
H H15 0.1493 0.8369 0.6464 0.030 Uiso calc R 1 1
C C16 0.15242(15) 0.69215(12) 0.62036(14) 0.0248(4) Uani d . 1 1
H H16 0.1018 0.6757 0.6739 0.030 Uiso calc R 1 1
C C17 0.25581(15) 0.30911(11) 0.33354(13) 0.0202(3) Uani d . 1 1
C C18 0.24757(15) 0.22350(11) 0.39195(14) 0.0219(4) Uani d . 1 1
H H18 0.3082 0.2114 0.4650 0.026 Uiso calc R 1 1
C C19 0.14954(15) 0.15545(11) 0.34252(14) 0.0235(4) Uani d . 1 1
C C20 0.05978(16) 0.16991(12) 0.23582(15) 0.0289(4) Uani d . 1 1
H H20 -0.0061 0.1223 0.2032 0.035 Uiso calc R 1 1
C C21 0.06897(17) 0.25572(13) 0.17830(15) 0.0307(4) Uani d . 1 1
H H21 0.0088 0.2675 0.1049 0.037 Uiso calc R 1 1
C C22 0.16534(16) 0.32482(12) 0.22678(14) 0.0264(4) Uani d . 1 1
H H22 0.1696 0.3837 0.1865 0.032 Uiso calc R 1 1
H H1 0.4201(19) 0.6518(14) 0.3272(16) 0.041(6) Uiso d . 1 1

loop_
_atom_site_aniso_label
_atom_site_aniso_U_11
_atom_site_aniso_U_22
_atom_site_aniso_U_33
_atom_site_aniso_U_12
_atom_site_aniso_U_13
_atom_site_aniso_U_23
O1 0.0399(7) 0.0183(6) 0.0395(8) 0.0010(5) 0.0233(6) -0.0023(5)
O2 0.0559(8) 0.0246(7) 0.0386(8) -0.0027(6) 0.0127(7) 0.0029(6)
O3 0.0480(8) 0.0283(7) 0.0848(12) -0.0197(6) 0.0072(8) -0.0018(7)
N1 0.0254(7) 0.0159(6) 0.0234(8) -0.0002(5) 0.0123(6) 0.0007(5)
N2 0.0336(8) 0.0184(7) 0.0514(11) -0.0038(6) 0.0173(8) -0.0044(7)
C1 0.0190(7) 0.0197(8) 0.0172(8) 0.0000(6) 0.0069(6) 0.0007(6)
C2 0.0241(8) 0.0196(8) 0.0208(9) -0.0011(6) 0.0082(7) 0.0002(6)
C3 0.0240(8) 0.0184(8) 0.0207(8) 0.0007(6) 0.0086(7) 0.0012(6)
C4 0.0234(7) 0.0194(8) 0.0217(9) 0.0008(6) 0.0094(7) 0.0007(6)
C5 0.0200(7) 0.0201(8) 0.0183(8) 0.0017(6) 0.0066(6) 0.0013(6)
C6 0.0288(8) 0.0211(8) 0.0256(9) 0.0012(7) 0.0148(7) 0.0019(7)
C7 0.0299(8) 0.0232(8) 0.0259(9) 0.0027(7) 0.0150(7) 0.0001(7)
C8 0.0253(8) 0.0229(8) 0.0233(9) 0.0011(7) 0.0095(7) 0.0001(7)
C9 0.0347(9) 0.0199(8) 0.0287(10) -0.0043(7) 0.0172(8) -0.0005(7)
C10 0.0340(9) 0.0246(9) 0.0277(10) -0.0037(7) 0.0182(8) -0.0013(7)
C11 0.0211(7) 0.0230(8) 0.0207(9) 0.0005(6) 0.0074(7) -0.0013(7)
C12 0.0189(7) 0.0188(8) 0.0199(8) 0.0008(6) 0.0056(6) -0.0011(6)
C13 0.0218(8) 0.0215(8) 0.0266(9) 0.0005(6) 0.0101(7) -0.0008(7)
C14 0.0260(8) 0.0188(8) 0.0318(10) 0.0004(6) 0.0098(7) -0.0031(7)
C15 0.0240(8) 0.0245(8) 0.0283(10) 0.0013(7) 0.0093(7) -0.0069(7)
C16 0.0233(8) 0.0295(9) 0.0236(9) 0.0005(7) 0.0099(7) -0.0032(7)
C17 0.0222(8) 0.0189(8) 0.0222(9) 0.0031(6) 0.0110(7) -0.0018(6)
C18 0.0230(8) 0.0195(8) 0.0246(9) 0.0018(6) 0.0085(7) -0.0012(6)
C19 0.0235(8) 0.0177(8) 0.0325(10) 0.0001(6) 0.0129(7) -0.0045(7)
C20 0.0226(8) 0.0311(9) 0.0345(10) -0.0027(7) 0.0101(8) -0.0149(8)
C21 0.0246(8) 0.0416(11) 0.0248(10) 0.0045(8) 0.0043(7) -0.0041(8)
C22 0.0257(8) 0.0294(9) 0.0261(9) 0.0039(7) 0.0099(7) 0.0014(7)

loop_
_atom_type_symbol
_atom_type_description
_atom_type_scat_dispersion_real
_atom_type_scat_dispersion_imag
_atom_type_scat_source
C C 0.0033 0.0016 'International Tables Vol C Tables 4.2.6.8 and 6.1.1.4'
H H 0.0000 0.0000 'International Tables Vol C Tables 4.2.6.8 and 6.1.1.4'
N N 0.0061 0.0033 'International Tables Vol C Tables 4.2.6.8 and 6.1.1.4'
O O 0.0106 0.0060 'International Tables Vol C Tables 4.2.6.8 and 6.1.1.4'

loop_
_geom_angle_atom_site_label_1
_geom_angle_atom_site_label_2
_geom_angle_atom_site_label_3
_geom_angle
C5 N1 C1 119.70(13)
C5 N1 H1 117.4(13)
C1 N1 H1 122.9(13)
O2 N2 O3 123.67(15)
O2 N2 C19 118.37(14)
O3 N2 C19 117.95(16)
C2 C1 N1 120.48(14)
C2 C1 C12 120.86(14)
N1 C1 C12 118.65(13)
C1 C2 C9 118.55(14)
C1 C2 C3 122.89(14)
C9 C2 C3 118.52(13)
C4 C3 C17 112.70(12)
C4 C3 C2 109.77(13)
C17 C3 C2 111.79(12)
C4 C3 H3 107.4
C17 C3 H3 107.4
C2 C3 H3 107.4
C5 C4 C8 109.70(14)
C5 C4 C3 122.99(14)
C8 C4 C3 127.29(14)
N1 C5 C4 123.85(15)
N1 C5 C6 122.65(13)
C4 C5 C6 113.49(13)
C5 C6 C7 103.04(12)
C5 C6 H6A 111.2
C7 C6 H6A 111.2
C5 C6 H6B 111.2
C7 C6 H6B 111.2
H6A C6 H6B 109.1
C8 C7 C6 105.57(13)
C8 C7 H7A 110.6
C6 C7 H7A 110.6
C8 C7 H7B 110.6
C6 C7 H7B 110.6
H7A C7 H7B 108.8
O1 C8 C4 127.41(15)
O1 C8 C7 124.41(14)
C4 C8 C7 108.18(13)
C10 C9 C2 122.19(15)
C10 C9 H9 118.9
C2 C9 H9 118.9
C9 C10 C11 120.44(15)
C9 C10 H10 119.8
C11 C10 H10 119.8
C10 C11 C16 121.59(15)
C10 C11 C12 118.89(14)
C16 C11 C12 119.51(14)
C13 C12 C11 118.21(14)
C13 C12 C1 122.74(14)
C11 C12 C1 119.04(13)
C14 C13 C12 120.60(15)
C14 C13 H13 119.7
C12 C13 H13 119.7
C13 C14 C15 120.91(15)
C13 C14 H14 119.5
C15 C14 H14 119.5
C16 C15 C14 120.06(15)
C16 C15 H15 120.0
C14 C15 H15 120.0
C15 C16 C11 120.67(15)
C15 C16 H16 119.7
C11 C16 H16 119.7
C18 C17 C22 118.99(14)
C18 C17 C3 120.16(13)
C22 C17 C3 120.85(14)
C17 C18 C19 119.25(15)
C17 C18 H18 120.4
C19 C18 H18 120.4
C20 C19 C18 122.26(15)
C20 C19 N2 119.42(15)
C18 C19 N2 118.32(15)
C21 C20 C19 117.95(15)
C21 C20 H20 121.0
C19 C20 H20 121.0
C20 C21 C22 120.57(16)
C20 C21 H21 119.7
C22 C21 H21 119.7
C21 C22 C17 120.97(16)
C21 C22 H22 119.5
C17 C22 H22 119.5

loop_
_geom_bond_atom_site_label_1
_geom_bond_atom_site_label_2
_geom_bond_distance
O1 C8 1.2387(18)
O2 N2 1.2325(18)
O3 N2 1.2333(18)
N1 C5 1.3481(19)
N1 C1 1.4101(19)
N1 H1 0.881(19)
N2 C19 1.466(2)
C1 C2 1.385(2)
C1 C12 1.437(2)
C2 C9 1.415(2)
C2 C3 1.532(2)
C3 C4 1.503(2)
C3 C17 1.528(2)
C3 H3 1.0000
C4 C5 1.361(2)
C4 C8 1.434(2)
C5 C6 1.499(2)
C6 C7 1.536(2)
C6 H6A 0.9900
C6 H6B 0.9900
C7 C8 1.530(2)
C7 H7A 0.9900
C7 H7B 0.9900
C9 C10 1.366(2)
C9 H9 0.9500
C10 C11 1.418(2)
C10 H10 0.9500
C11 C16 1.419(2)
C11 C12 1.423(2)
C12 C13 1.421(2)
C13 C14 1.373(2)
C13 H13 0.9500
C14 C15 1.403(2)
C14 H14 0.9500
C15 C16 1.368(2)
C15 H15 0.9500
C16 H16 0.9500
C17 C18 1.384(2)
C17 C22 1.392(2)
C18 C19 1.390(2)
C18 H18 0.9500
C19 C20 1.386(2)
C20 C21 1.382(2)
C20 H20 0.9500
C21 C22 1.387(2)
C21 H21 0.9500
C22 H22 0.9500

loop_
_geom_hbond_atom_site_label_D
_geom_hbond_atom_site_label_H
_geom_hbond_atom_site_label_A
_geom_hbond_site_symmetry_A
_geom_hbond_distance_DH
_geom_hbond_distance_HA
_geom_hbond_distance_DA
_geom_hbond_angle_DHA
N1 H1 O1 2_655 0.881(19) 2.07(2) 2.9307(17) 165.9(18)
C21 H21 Cg 2_545 0.95 2.69 3.5090(19) 145.0

loop_
_geom_torsion_atom_site_label_1
_geom_torsion_atom_site_label_2
_geom_torsion_atom_site_label_3
_geom_torsion_atom_site_label_4
_geom_torsion
C5 N1 C1 C2 1.7(2)
C5 N1 C1 C12 -179.79(13)
N1 C1 C2 C9 -179.88(13)
C12 C1 C2 C9 1.7(2)
N1 C1 C2 C3 2.5(2)
C12 C1 C2 C3 -175.93(13)
C1 C2 C3 C4 -5.9(2)
C9 C2 C3 C4 176.43(14)
C1 C2 C3 C17 -131.76(15)
C9 C2 C3 C17 50.61(19)
C17 C3 C4 C5 131.30(15)
C2 C3 C4 C5 6.0(2)
C17 C3 C4 C8 -50.8(2)
C2 C3 C4 C8 -176.06(14)
C1 N1 C5 C4 -1.8(2)
C1 N1 C5 C6 178.78(13)
C8 C4 C5 N1 179.14(14)
C3 C4 C5 N1 -2.6(2)
C8 C4 C5 C6 -1.35(18)
C3 C4 C5 C6 176.90(13)
N1 C5 C6 C7 -179.01(14)
C4 C5 C6 C7 1.47(17)
C5 C6 C7 C8 -0.98(16)
C5 C4 C8 O1 -179.08(15)
C3 C4 C8 O1 2.8(3)
C5 C4 C8 C7 0.62(18)
C3 C4 C8 C7 -177.54(14)
C6 C7 C8 O1 180.00(15)
C6 C7 C8 C4 0.29(17)
C1 C2 C9 C10 -1.3(2)
C3 C2 C9 C10 176.39(14)
C2 C9 C10 C11 -0.3(3)
C9 C10 C11 C16 -177.23(15)
C9 C10 C11 C12 1.5(2)
C10 C11 C12 C13 179.71(13)
C16 C11 C12 C13 -1.6(2)
C10 C11 C12 C1 -1.1(2)
C16 C11 C12 C1 177.64(13)
C2 C1 C12 C13 178.67(14)
N1 C1 C12 C13 0.2(2)
C2 C1 C12 C11 -0.5(2)
N1 C1 C12 C11 -178.97(13)
C11 C12 C13 C14 1.5(2)
C1 C12 C13 C14 -177.67(14)
C12 C13 C14 C15 -0.2(2)
C13 C14 C15 C16 -1.1(2)
C14 C15 C16 C11 1.0(2)
C10 C11 C16 C15 179.01(14)
C12 C11 C16 C15 0.3(2)
C4 C3 C17 C18 134.40(14)
C2 C3 C17 C18 -101.41(16)
C4 C3 C17 C22 -45.87(19)
C2 C3 C17 C22 78.32(18)
C22 C17 C18 C19 0.1(2)
C3 C17 C18 C19 179.86(13)
C17 C18 C19 C20 0.5(2)
C17 C18 C19 N2 179.86(14)
O2 N2 C19 C20 179.70(15)
O3 N2 C19 C20 0.5(2)
O2 N2 C19 C18 0.3(2)
O3 N2 C19 C18 -178.90(15)
C18 C19 C20 C21 -0.5(2)
N2 C19 C20 C21 -179.87(14)
C19 C20 C21 C22 -0.1(2)
C20 C21 C22 C17 0.7(2)
C18 C17 C22 C21 -0.7(2)
C3 C17 C22 C21 179.55(14)
